data_4087550
loop_
_publ_author_name
'Lapointe, S\'ebastien'
'Vabre, Boris'
'Zargarian, Davit'

_publ_section_title
;
 POCOP-Type Pincer Complexes of Nickel: Synthesis, Characterization, and
 Ligand Exchange Reactivities of New Cationic Acetonitrile Adducts
;
_journal_issue 14
_journal_name_full Organometallics
_journal_page_first 3520
_journal_paper_doi 10.1021/acs.organomet.5b00272
_journal_volume 34
_journal_year 2015
_chemical_formula_moiety 'C21 H36 N Ni O3 P2, C F3 O3 S'
_chemical_formula_sum 'C22 H36 F3 N Ni O6 P2 S'
_chemical_formula_weight 620.23
_space_group_IT_number 4
_space_group_name_Hall 'P 2yb'
_space_group_name_H-M_alt 'P 1 21 1'
_symmetry_cell_setting monoclinic
_symmetry_space_group_name_H-M 'P 1 21 1'
_atom_sites_solution_hydrogens geom
_atom_sites_solution_primary direct
_atom_sites_solution_secondary difmap
_audit_creation_method SHELXL-97
_cell_angle_alpha 90.00
_cell_angle_beta 91.384(3)
_cell_angle_gamma 90.00
_cell_formula_units_Z 4
_cell_length_a 7.8233(6)
_cell_length_b 30.142(2)
_cell_length_c 12.1730(9)
_cell_measurement_reflns_used 9615
_cell_measurement_temperature 100(2)
_cell_measurement_theta_max 70.67
_cell_measurement_theta_min 3.63
_cell_volume 2869.7(4)
_computing_cell_refinement 'Bruker SAINT V7.68A(Bruker AXS, 2009)'
_computing_data_collection 'Bruker APEX2 (Bruker AXS, 2009)'
_computing_data_reduction 'Bruker SAINT V7.68A(Bruker AXS, 2009)'
_computing_molecular_graphics 'Bruker SHELXTL v6.12 (Bruker AXS, 2001)'
_computing_publication_material 'Bruker SHELXTL v6.12 (Bruker AXS, 2001)'
_computing_structure_refinement 'SHELXL-97 (Sheldrick, 2008)'
_computing_structure_solution 'SHELXS-97 (Sheldrick, 2008)'
_diffrn_ambient_temperature 100(2)
_diffrn_measured_fraction_theta_full 0.999
_diffrn_measured_fraction_theta_max 0.999
_diffrn_measurement_device_type 'Bruker APEX-II CCD'
_diffrn_measurement_method '\f and \w scans'
_diffrn_radiation_monochromator graphite
_diffrn_radiation_source 'fine-focus sealed tube'
_diffrn_radiation_type CuK\a
_diffrn_radiation_wavelength 1.54178
_diffrn_reflns_av_R_equivalents 0.0335
_diffrn_reflns_av_sigmaI/netI 0.0183
_diffrn_reflns_limit_h_max 9
_diffrn_reflns_limit_h_min -9
_diffrn_reflns_limit_k_max 36
_diffrn_reflns_limit_k_min -36
_diffrn_reflns_limit_l_max 14
_diffrn_reflns_limit_l_min -14
_diffrn_reflns_number 112735
_diffrn_reflns_theta_full 71.08
_diffrn_reflns_theta_max 71.08
_diffrn_reflns_theta_min 2.93
_exptl_absorpt_coefficient_mu 3.204
_exptl_absorpt_correction_T_max 0.8068
_exptl_absorpt_correction_T_min 0.7400
_exptl_absorpt_correction_type multi-scan
_exptl_absorpt_process_details 'Sadabs (Sheldrick, 2008)'
_exptl_crystal_colour yellow
_exptl_crystal_density_diffrn 1.436
_exptl_crystal_density_method 'not measured'
_exptl_crystal_description block
_exptl_crystal_F_000 1296
_exptl_crystal_size_max 0.10
_exptl_crystal_size_mid 0.08
_exptl_crystal_size_min 0.07
_refine_diff_density_max 0.382
_refine_diff_density_min -0.291
_refine_diff_density_rms 0.054
_refine_ls_abs_structure_details 'Flack H D (1983), Acta Cryst. A39, 876-881'
_refine_ls_abs_structure_Flack 0.085(8)
_refine_ls_extinction_method none
_refine_ls_goodness_of_fit_ref 1.062
_refine_ls_hydrogen_treatment constr
_refine_ls_matrix_type full
_refine_ls_number_parameters 669
_refine_ls_number_reflns 11028
_refine_ls_number_restraints 1
_refine_ls_restrained_S_all 1.062
_refine_ls_R_factor_all 0.0255
_refine_ls_R_factor_gt 0.0253
_refine_ls_shift/su_max 0.002
_refine_ls_shift/su_mean 0.000
_refine_ls_structure_factor_coef Fsqd
_refine_ls_weighting_details 'calc w=1/[\s^2^(Fo^2^)+(0.0496P)^2^+0.4162P] where P=(Fo^2^+2Fc^2^)/3'
_refine_ls_weighting_scheme calc
_refine_ls_wR_factor_gt 0.0677
_refine_ls_wR_factor_ref 0.0678
_reflns_number_gt 10932
_reflns_number_total 11028
_reflns_threshold_expression >2sigma(I)
_cod_data_source_file om5b00272_si_001.cif
_cod_data_source_block bors56
_cod_depositor_comments
;
The following automatic conversions were performed:

data item '_symmetry_cell_setting' value 'Monoclinic' was changed to
'monoclinic' in accordance with the
/home/saulius/struct/COD-crude-data/automatic-downloads/DataCite-retrospective/ACS/depositions/lib/dictionaries/cif_core.dic
dictionary named 'cif_core.dic' version 2.4.2 last updated on
2011-04-26.

Automatic conversion script
Id: cif_fix_values 6909 2019-04-08 15:41:33Z antanas 
;
_cod_original_cell_volume 2869.6(4)
_cod_original_sg_symbol_H-M 'P2(1)   '
_cod_database_code 4087550

loop_
_symmetry_equiv_pos_as_xyz
'x, y, z'
'-x, y+1/2, -z'

loop_
_atom_site_label
_atom_site_type_symbol
_atom_site_fract_x
_atom_site_fract_y
_atom_site_fract_z
_atom_site_U_iso_or_equiv
_atom_site_adp_type
_atom_site_occupancy
_atom_site_symmetry_multiplicity
_atom_site_calc_flag
_atom_site_refinement_flags
C11 C 0.2219(2) 0.94649(6) 0.55977(14) 0.0160(3) Uani 1 1 d .
C12 C 0.2324(2) 0.91300(6) 0.48140(14) 0.0158(3) Uani 1 1 d .
C13 C 0.3236(2) 0.87363(6) 0.49755(14) 0.0161(3) Uani 1 1 d .
H13 H 0.3264 0.8514 0.4424 0.019 Uiso 1 1 calc R
C14 C 0.4106(2) 0.86839(6) 0.59825(14) 0.0161(3) Uani 1 1 d .
C15 C 0.4055(2) 0.90085(6) 0.67983(14) 0.0169(3) Uani 1 1 d .
H15 H 0.4650 0.8970 0.7481 0.020 Uiso 1 1 calc R
C16 C 0.3119(2) 0.93859(6) 0.65849(13) 0.0154(3) Uani 1 1 d .
C17 C 0.5278(2) 0.79834(6) 0.54398(16) 0.0237(4) Uani 1 1 d .
H17A H 0.4174 0.7838 0.5294 0.036 Uiso 1 1 calc R
H17B H 0.6108 0.7764 0.5711 0.036 Uiso 1 1 calc R
H17C H 0.5686 0.8116 0.4759 0.036 Uiso 1 1 calc R
C18 C -0.0714(2) 1.08678(6) 0.47959(14) 0.0198(3) Uani 1 1 d .
C19 C -0.1511(2) 1.12945(6) 0.45522(16) 0.0242(4) Uani 1 1 d .
H19A H -0.2701 1.1290 0.4785 0.036 Uiso 1 1 calc R
H19B H -0.1479 1.1351 0.3760 0.036 Uiso 1 1 calc R
H19C H -0.0888 1.1530 0.4948 0.036 Uiso 1 1 calc R
C21 C 0.7541(2) 0.33105(6) 0.92964(14) 0.0163(3) Uani 1 1 d .
C22 C 0.6756(2) 0.33965(6) 0.82715(14) 0.0176(3) Uani 1 1 d .
C23 C 0.5687(2) 0.37520(6) 0.80676(14) 0.0189(3) Uani 1 1 d .
H23 H 0.5156 0.3793 0.7365 0.023 Uiso 1 1 calc R
C24 C 0.5405(2) 0.40515(6) 0.89261(15) 0.0184(3) Uani 1 1 d .
C25 C 0.6170(2) 0.39915(6) 0.99600(14) 0.0183(3) Uani 1 1 d .
H25 H 0.5994 0.4197 1.0538 0.022 Uiso 1 1 calc R
C26 C 0.7198(2) 0.36216(6) 1.01139(14) 0.0175(3) Uani 1 1 d .
C27 C 0.4149(3) 0.47307(7) 0.94932(17) 0.0282(4) Uani 1 1 d .
H27A H 0.3615 0.4598 1.0134 0.042 Uiso 1 1 calc R
H27B H 0.3419 0.4969 0.9201 0.042 Uiso 1 1 calc R
H27C H 0.5269 0.4852 0.9711 0.042 Uiso 1 1 calc R
C28 C 1.1336(3) 0.20535(7) 1.00595(17) 0.0290(4) Uani 1 1 d .
C29 C 1.2464(3) 0.16841(9) 1.0363(3) 0.0509(7) Uani 1 1 d .
H29A H 1.3635 0.1794 1.0471 0.076 Uiso 1 1 calc R
H29B H 1.2436 0.1462 0.9775 0.076 Uiso 1 1 calc R
H29C H 1.2077 0.1549 1.1046 0.076 Uiso 1 1 calc R
C110 C 0.3343(3) 0.16894(8) 0.42061(18) 0.0314(4) Uani 1 1 d .
C111 C 0.0614(2) 1.02742(6) 0.80708(14) 0.0210(4) Uani 1 1 d .
H111 H 0.1311 1.0294 0.8769 0.025 Uiso 1 1 calc R
C112 C -0.0671(3) 0.98953(8) 0.81836(18) 0.0333(5) Uani 1 1 d .
H11A H -0.1442 0.9961 0.8785 0.050 Uiso 1 1 calc R
H11B H -0.0056 0.9618 0.8342 0.050 Uiso 1 1 calc R
H11C H -0.1337 0.9864 0.7496 0.050 Uiso 1 1 calc R
C113 C -0.0278(3) 1.07209(7) 0.78802(17) 0.0294(4) Uani 1 1 d .
H11D H -0.1025 1.0702 0.7224 0.044 Uiso 1 1 calc R
H11E H 0.0583 1.0952 0.7776 0.044 Uiso 1 1 calc R
H11F H -0.0962 1.0794 0.8519 0.044 Uiso 1 1 calc R
C114 C 0.3718(2) 1.05809(6) 0.69803(15) 0.0206(3) Uani 1 1 d .
H114 H 0.3186 1.0867 0.6737 0.025 Uiso 1 1 calc R
C115 C 0.5062(2) 1.04547(7) 0.61401(17) 0.0281(4) Uani 1 1 d .
H11G H 0.5957 1.0682 0.6134 0.042 Uiso 1 1 calc R
H11H H 0.4519 1.0433 0.5408 0.042 Uiso 1 1 calc R
H11I H 0.5571 1.0168 0.6341 0.042 Uiso 1 1 calc R
C116 C 0.4529(3) 1.06550(8) 0.81256(18) 0.0317(4) Uani 1 1 d .
H11J H 0.5010 1.0375 0.8402 0.048 Uiso 1 1 calc R
H11K H 0.3655 1.0760 0.8627 0.048 Uiso 1 1 calc R
H11L H 0.5439 1.0877 0.8080 0.048 Uiso 1 1 calc R
C121 C -0.1902(2) 0.94172(6) 0.38214(15) 0.0206(4) Uani 1 1 d .
H121 H -0.2069 0.9232 0.3146 0.025 Uiso 1 1 calc R
C122 C -0.2119(3) 0.91208(8) 0.48206(17) 0.0321(5) Uani 1 1 d .
H12A H -0.2018 0.9300 0.5491 0.048 Uiso 1 1 calc R
H12B H -0.1231 0.8891 0.4833 0.048 Uiso 1 1 calc R
H12C H -0.3249 0.8980 0.4782 0.048 Uiso 1 1 calc R
C123 C -0.3209(2) 0.97926(8) 0.37821(19) 0.0316(4) Uani 1 1 d .
H12D H -0.4364 0.9668 0.3818 0.047 Uiso 1 1 calc R
H12E H -0.3099 0.9959 0.3095 0.047 Uiso 1 1 calc R
H12F H -0.3003 0.9992 0.4407 0.047 Uiso 1 1 calc R
C124 C 0.0590(2) 0.98931(6) 0.24840(15) 0.0221(4) Uani 1 1 d .
H124 H -0.0283 1.0133 0.2385 0.027 Uiso 1 1 calc R
C125 C 0.0319(3) 0.95627(8) 0.15427(15) 0.0280(4) Uani 1 1 d .
H12G H 0.0525 0.9711 0.0842 0.042 Uiso 1 1 calc R
H12H H -0.0858 0.9451 0.1545 0.042 Uiso 1 1 calc R
H12I H 0.1117 0.9314 0.1638 0.042 Uiso 1 1 calc R
C126 C 0.2354(3) 1.01120(8) 0.24590(18) 0.0329(5) Uani 1 1 d .
H12J H 0.3242 0.9883 0.2517 0.049 Uiso 1 1 calc R
H12K H 0.2480 1.0319 0.3077 0.049 Uiso 1 1 calc R
H12L H 0.2468 1.0274 0.1767 0.049 Uiso 1 1 calc R
C210 C 0.6397(3) 0.10275(8) 0.1495(2) 0.0368(5) Uani 1 1 d .
C211 C 1.1002(2) 0.32459(7) 1.18589(16) 0.0249(4) Uani 1 1 d .
H211 H 1.1682 0.2971 1.2017 0.030 Uiso 1 1 calc R
C212 C 1.1980(3) 0.35247(8) 1.1040(2) 0.0377(5) Uani 1 1 d .
H21A H 1.1315 0.3790 1.0849 0.057 Uiso 1 1 calc R
H21B H 1.2171 0.3350 1.0375 0.057 Uiso 1 1 calc R
H21C H 1.3084 0.3613 1.1370 0.057 Uiso 1 1 calc R
C213 C 1.0767(3) 0.34911(8) 1.29421(18) 0.0343(5) Uani 1 1 d .
H21D H 1.1883 0.3590 1.3232 0.051 Uiso 1 1 calc R
H21E H 1.0240 0.3292 1.3472 0.051 Uiso 1 1 calc R
H21F H 1.0026 0.3749 1.2817 0.051 Uiso 1 1 calc R
C214 C 0.7744(2) 0.27682(6) 1.22174(15) 0.0232(4) Uani 1 1 d .
H214 H 0.7568 0.2964 1.2868 0.028 Uiso 1 1 calc R
C215 C 0.5991(3) 0.26547(8) 1.17152(17) 0.0321(4) Uani 1 1 d .
H21G H 0.6128 0.2448 1.1102 0.048 Uiso 1 1 calc R
H21H H 0.5435 0.2927 1.1447 0.048 Uiso 1 1 calc R
H21I H 0.5284 0.2517 1.2274 0.048 Uiso 1 1 calc R
C216 C 0.8711(3) 0.23523(7) 1.26112(18) 0.0351(5) Uani 1 1 d .
H21J H 0.8040 0.2198 1.3164 0.053 Uiso 1 1 calc R
H21K H 0.9820 0.2439 1.2935 0.053 Uiso 1 1 calc R
H21L H 0.8889 0.2154 1.1986 0.053 Uiso 1 1 calc R
C221 C 1.0139(2) 0.27105(6) 0.69071(14) 0.0210(3) Uani 1 1 d .
H221 H 1.0895 0.2451 0.7081 0.025 Uiso 1 1 calc R
C222 C 1.1180(3) 0.31333(8) 0.71395(19) 0.0369(5) Uani 1 1 d .
H22A H 1.2178 0.3139 0.6669 0.055 Uiso 1 1 calc R
H22B H 1.1560 0.3137 0.7912 0.055 Uiso 1 1 calc R
H22C H 1.0465 0.3394 0.6986 0.055 Uiso 1 1 calc R
C223 C 0.9589(3) 0.26758(7) 0.56897(15) 0.0284(4) Uani 1 1 d .
H22D H 0.8913 0.2937 0.5480 0.043 Uiso 1 1 calc R
H22E H 0.8897 0.2408 0.5576 0.043 Uiso 1 1 calc R
H22F H 1.0606 0.2660 0.5237 0.043 Uiso 1 1 calc R
C224 C 0.7066(2) 0.22031(6) 0.75322(15) 0.0214(4) Uani 1 1 d .
H224 H 0.6604 0.2230 0.6762 0.026 Uiso 1 1 calc R
C225 C 0.5554(3) 0.21870(8) 0.83131(18) 0.0329(4) Uani 1 1 d .
H22G H 0.4820 0.1934 0.8122 0.049 Uiso 1 1 calc R
H22H H 0.4892 0.2462 0.8244 0.049 Uiso 1 1 calc R
H22I H 0.5985 0.2155 0.9071 0.049 Uiso 1 1 calc R
C226 C 0.8151(3) 0.17821(6) 0.76166(17) 0.0275(4) Uani 1 1 d .
H22J H 0.8581 0.1746 0.8374 0.041 Uiso 1 1 calc R
H22K H 0.9117 0.1806 0.7122 0.041 Uiso 1 1 calc R
H22L H 0.7450 0.1525 0.7407 0.041 Uiso 1 1 calc R
F11 F 0.3223(2) 0.12660(5) 0.39264(12) 0.0496(4) Uani 1 1 d .
F12 F 0.2026(2) 0.19050(6) 0.37406(12) 0.0528(4) Uani 1 1 d .
F13 F 0.47643(19) 0.18515(5) 0.37706(12) 0.0444(3) Uani 1 1 d .
F21 F 0.5999(2) 0.14336(5) 0.18519(13) 0.0500(4) Uani 1 1 d .
F22 F 0.5307(2) 0.09248(6) 0.06919(14) 0.0560(4) Uani 1 1 d .
F23 F 0.6146(2) 0.07447(6) 0.23203(14) 0.0542(4) Uani 1 1 d .
N11 N -0.0099(2) 1.05364(5) 0.50065(12) 0.0194(3) Uani 1 1 d .
N21 N 1.0474(2) 0.23414(5) 0.98388(13) 0.0220(3) Uani 1 1 d .
Ni11 Ni 0.10081(4) 0.999540(9) 0.53242(2) 0.01555(7) Uani 1 1 d .
Ni21 Ni 0.89715(4) 0.281811(9) 0.95596(2) 0.01616(7) Uani 1 1 d .
O11 O 0.30708(16) 0.97117(4) 0.73923(10) 0.0187(2) Uani 1 1 d .
O12 O 0.14621(15) 0.91884(4) 0.38155(10) 0.0183(2) Uani 1 1 d .
O13 O 0.50790(16) 0.83225(4) 0.62481(10) 0.0193(2) Uani 1 1 d .
O14 O 0.35167(18) 0.22339(5) 0.58379(12) 0.0294(3) Uani 1 1 d .
O15 O 0.49149(18) 0.15176(5) 0.60219(12) 0.0276(3) Uani 1 1 d .
O16 O 0.18135(18) 0.15653(5) 0.60335(13) 0.0332(3) Uani 1 1 d .
O21 O 0.79310(17) 0.35540(4) 1.11476(10) 0.0207(3) Uani 1 1 d .
O22 O 0.70923(16) 0.31021(4) 0.74239(10) 0.0197(2) Uani 1 1 d .
O23 O 0.43587(17) 0.43997(4) 0.86665(11) 0.0232(3) Uani 1 1 d .
O24 O 0.8677(3) 0.13493(6) 0.02448(16) 0.0534(5) Uani 1 1 d .
O25 O 0.8780(2) 0.05614(5) 0.06380(13) 0.0342(3) Uani 1 1 d .
O26 O 0.9583(2) 0.10949(7) 0.20463(15) 0.0463(4) Uani 1 1 d .
P11 P 0.20538(5) 1.015959(14) 0.69484(3) 0.01541(8) Uani 1 1 d .
P12 P 0.02687(5) 0.964186(15) 0.38296(3) 0.01558(8) Uani 1 1 d .
P21 P 0.89683(6) 0.307918(15) 1.12141(3) 0.01749(9) Uani 1 1 d .
P22 P 0.83523(5) 0.269186(14) 0.78439(3) 0.01645(9) Uani 1 1 d .
S11 S 0.34005(5) 0.176102(15) 0.56989(4) 0.02147(9) Uani 1 1 d .
S21 S 0.86231(7) 0.100393(17) 0.10601(4) 0.02995(11) Uani 1 1 d .

loop_
_atom_site_aniso_label
_atom_site_aniso_U_11
_atom_site_aniso_U_22
_atom_site_aniso_U_33
_atom_site_aniso_U_23
_atom_site_aniso_U_13
_atom_site_aniso_U_12
C11 0.0157(7) 0.0144(8) 0.0179(8) 0.0020(6) 0.0031(6) 0.0013(6)
C12 0.0156(7) 0.0164(8) 0.0154(7) 0.0008(6) 0.0013(6) -0.0009(6)
C13 0.0154(7) 0.0148(8) 0.0180(8) -0.0019(6) 0.0028(6) -0.0017(6)
C14 0.0140(7) 0.0143(8) 0.0201(8) 0.0032(6) 0.0046(6) -0.0001(6)
C15 0.0174(7) 0.0181(8) 0.0153(7) 0.0017(6) 0.0006(6) -0.0001(6)
C16 0.0172(7) 0.0141(8) 0.0151(7) -0.0010(6) 0.0037(6) -0.0015(6)
C17 0.0257(9) 0.0180(9) 0.0276(9) -0.0026(7) 0.0025(7) 0.0055(7)
C18 0.0188(8) 0.0218(9) 0.0187(8) -0.0003(7) 0.0005(6) -0.0013(7)
C19 0.0257(9) 0.0192(9) 0.0274(9) 0.0019(7) -0.0021(7) 0.0059(7)
C21 0.0159(7) 0.0140(8) 0.0191(8) 0.0009(6) 0.0025(6) 0.0030(6)
C22 0.0184(8) 0.0173(8) 0.0171(8) -0.0013(7) 0.0036(6) -0.0004(6)
C23 0.0199(8) 0.0207(9) 0.0160(8) 0.0010(7) 0.0008(6) 0.0012(7)
C24 0.0167(7) 0.0158(8) 0.0230(8) 0.0023(7) 0.0039(6) 0.0016(6)
C25 0.0208(8) 0.0172(8) 0.0173(8) -0.0017(6) 0.0063(6) 0.0010(6)
C26 0.0186(8) 0.0198(9) 0.0141(8) 0.0011(6) 0.0014(6) -0.0004(6)
C27 0.0358(10) 0.0200(10) 0.0289(10) -0.0005(8) 0.0038(8) 0.0127(8)
C28 0.0277(9) 0.0260(10) 0.0335(10) 0.0055(9) 0.0047(8) 0.0046(9)
C29 0.0363(12) 0.0388(14) 0.0780(19) 0.0227(13) 0.0088(12) 0.0182(11)
C110 0.0339(10) 0.0302(11) 0.0301(10) 0.0038(8) 0.0026(8) 0.0030(8)
C111 0.0244(8) 0.0224(9) 0.0164(8) -0.0012(7) 0.0061(6) 0.0021(7)
C112 0.0325(10) 0.0331(12) 0.0348(11) -0.0001(9) 0.0117(9) -0.0071(9)
C113 0.0333(10) 0.0299(11) 0.0253(9) 0.0005(8) 0.0072(8) 0.0105(8)
C114 0.0222(8) 0.0149(8) 0.0249(9) 0.0020(7) 0.0023(7) -0.0025(7)
C115 0.0231(9) 0.0277(10) 0.0338(11) 0.0028(8) 0.0082(8) -0.0004(7)
C116 0.0309(10) 0.0319(10) 0.0323(11) -0.0053(9) -0.0029(8) -0.0086(8)
C121 0.0169(8) 0.0257(9) 0.0192(8) -0.0010(7) 0.0000(6) -0.0018(7)
C122 0.0251(9) 0.0435(12) 0.0277(10) 0.0049(9) 0.0015(8) -0.0102(9)
C123 0.0180(9) 0.0396(12) 0.0372(11) -0.0075(9) -0.0015(8) 0.0036(8)
C124 0.0230(8) 0.0263(9) 0.0172(8) 0.0060(7) 0.0038(6) 0.0051(7)
C125 0.0276(9) 0.0411(12) 0.0153(8) 0.0005(8) 0.0009(7) 0.0051(8)
C126 0.0312(10) 0.0383(12) 0.0294(10) 0.0067(9) 0.0068(8) -0.0050(9)
C210 0.0386(12) 0.0298(11) 0.0417(12) -0.0054(10) -0.0063(9) 0.0051(9)
C211 0.0207(8) 0.0295(10) 0.0243(9) -0.0064(8) -0.0054(7) 0.0050(7)
C212 0.0292(10) 0.0423(13) 0.0417(12) -0.0101(10) 0.0040(9) -0.0103(9)
C213 0.0290(10) 0.0455(13) 0.0281(10) -0.0130(9) -0.0067(8) 0.0062(9)
C214 0.0282(9) 0.0226(9) 0.0191(8) 0.0022(7) 0.0049(7) 0.0035(7)
C215 0.0310(10) 0.0360(12) 0.0294(10) 0.0016(9) 0.0063(8) -0.0060(8)
C216 0.0438(12) 0.0291(11) 0.0327(11) 0.0115(9) 0.0063(9) 0.0096(9)
C221 0.0220(8) 0.0221(9) 0.0191(8) -0.0003(7) 0.0060(6) 0.0036(7)
C222 0.0358(11) 0.0376(12) 0.0381(11) -0.0055(10) 0.0147(9) -0.0119(10)
C223 0.0303(9) 0.0350(11) 0.0200(8) 0.0014(8) 0.0055(7) 0.0088(8)
C224 0.0258(9) 0.0186(8) 0.0199(8) -0.0009(7) 0.0010(7) -0.0010(7)
C225 0.0326(10) 0.0342(11) 0.0324(10) -0.0063(9) 0.0081(8) -0.0081(9)
C226 0.0351(10) 0.0177(9) 0.0294(10) -0.0008(8) -0.0032(8) 0.0004(8)
F11 0.0724(10) 0.0347(7) 0.0415(8) -0.0104(6) -0.0028(7) -0.0047(7)
F12 0.0517(9) 0.0689(11) 0.0372(7) 0.0110(7) -0.0097(6) 0.0167(8)
F13 0.0494(8) 0.0443(8) 0.0405(7) 0.0067(6) 0.0214(6) 0.0022(6)
F21 0.0580(9) 0.0395(8) 0.0521(9) -0.0131(7) -0.0033(7) 0.0159(7)
F22 0.0459(8) 0.0559(10) 0.0649(10) -0.0196(8) -0.0238(7) 0.0111(7)
F23 0.0496(8) 0.0542(10) 0.0596(10) 0.0153(8) 0.0150(7) -0.0027(7)
N11 0.0219(7) 0.0185(8) 0.0177(7) -0.0001(6) -0.0016(5) 0.0035(6)
N21 0.0240(7) 0.0209(8) 0.0210(7) -0.0001(6) 0.0007(6) 0.0051(6)
Ni11 0.01774(14) 0.01373(14) 0.01512(13) 0.00011(11) -0.00059(10) 0.00282(11)
Ni21 0.01874(14) 0.01477(15) 0.01496(13) -0.00022(10) 0.00037(10) 0.00404(11)
O11 0.0247(6) 0.0153(6) 0.0159(6) -0.0021(5) -0.0023(5) 0.0034(5)
O12 0.0209(6) 0.0181(6) 0.0159(6) -0.0013(5) -0.0019(4) 0.0038(5)
O13 0.0210(6) 0.0149(6) 0.0221(6) 0.0000(5) 0.0004(5) 0.0046(5)
O14 0.0314(7) 0.0200(7) 0.0369(8) 0.0024(6) 0.0040(6) 0.0023(6)
O15 0.0260(7) 0.0210(7) 0.0358(8) 0.0027(6) -0.0023(6) 0.0012(5)
O16 0.0244(7) 0.0347(8) 0.0406(8) 0.0079(7) 0.0044(6) -0.0036(6)
O21 0.0274(6) 0.0201(6) 0.0146(6) -0.0022(5) -0.0005(5) 0.0060(5)
O22 0.0253(6) 0.0177(6) 0.0160(6) -0.0017(5) -0.0004(5) 0.0061(5)
O23 0.0257(6) 0.0193(6) 0.0245(6) 0.0011(5) 0.0006(5) 0.0097(5)
O24 0.0883(15) 0.0316(9) 0.0410(10) 0.0067(8) 0.0106(9) -0.0102(9)
O25 0.0426(8) 0.0272(8) 0.0327(8) -0.0005(6) 0.0020(6) 0.0033(6)
O26 0.0398(9) 0.0585(11) 0.0403(9) -0.0122(8) -0.0047(7) -0.0035(8)
P11 0.01841(19) 0.01310(18) 0.01477(19) -0.00040(15) 0.00125(15) 0.00151(15)
P12 0.01604(19) 0.01706(19) 0.01365(18) 0.00064(15) 0.00023(14) 0.00210(15)
P21 0.01978(19) 0.0179(2) 0.01470(19) -0.00027(16) -0.00055(15) 0.00387(16)
P22 0.01974(19) 0.0151(2) 0.01455(18) -0.00085(15) 0.00143(15) 0.00302(15)
S11 0.01873(19) 0.0187(2) 0.0270(2) 0.00403(17) 0.00192(16) 0.00031(16)
S21 0.0391(3) 0.0235(2) 0.0271(2) -0.00124(19) -0.00028(19) -0.0045(2)

loop_
_atom_type_symbol
_atom_type_description
_atom_type_scat_dispersion_real
_atom_type_scat_dispersion_imag
_atom_type_scat_source
C C 0.0181 0.0091 'International Tables Vol C Tables 4.2.6.8 and 6.1.1.4'
H H 0.0000 0.0000 'International Tables Vol C Tables 4.2.6.8 and 6.1.1.4'
N N 0.0311 0.0180 'International Tables Vol C Tables 4.2.6.8 and 6.1.1.4'
O O 0.0492 0.0322 'International Tables Vol C Tables 4.2.6.8 and 6.1.1.4'
F F 0.0727 0.0534 'International Tables Vol C Tables 4.2.6.8 and 6.1.1.4'
P P 0.2955 0.4335 'International Tables Vol C Tables 4.2.6.8 and 6.1.1.4'
S S 0.3331 0.5567 'International Tables Vol C Tables 4.2.6.8 and 6.1.1.4'
Ni Ni -3.0029 0.5091 'International Tables Vol C Tables 4.2.6.8 and 6.1.1.4'

loop_
_geom_angle_atom_site_label_1
_geom_angle_atom_site_label_2
_geom_angle_atom_site_label_3
_geom_angle
C12 C11 C16 115.37(15)
C12 C11 Ni11 122.12(13)
C16 C11 Ni11 122.48(13)
O12 C12 C11 118.23(15)
O12 C12 C13 117.86(15)
C11 C12 C13 123.91(16)
C12 C13 C14 117.15(15)
C12 C13 H13 121.4
C14 C13 H13 121.4
O13 C14 C15 114.63(15)
O13 C14 C13 123.77(15)
C15 C14 C13 121.60(16)
C16 C15 C14 118.03(15)
C16 C15 H15 121.0
C14 C15 H15 121.0
C15 C16 O11 118.31(15)
C15 C16 C11 123.95(16)
O11 C16 C11 117.74(15)
O13 C17 H17A 109.5
O13 C17 H17B 109.5
H17A C17 H17B 109.5
O13 C17 H17C 109.5
H17A C17 H17C 109.5
H17B C17 H17C 109.5
N11 C18 C19 178.69(19)
C18 C19 H19A 109.5
C18 C19 H19B 109.5
H19A C19 H19B 109.5
C18 C19 H19C 109.5
H19A C19 H19C 109.5
H19B C19 H19C 109.5
C26 C21 C22 114.95(15)
C26 C21 Ni21 122.11(13)
C22 C21 Ni21 122.93(13)
C23 C22 O22 119.16(15)
C23 C22 C21 123.73(16)
O22 C22 C21 117.11(15)
C22 C23 C24 118.16(16)
C22 C23 H23 120.9
C24 C23 H23 120.9
O23 C24 C25 123.51(16)
O23 C24 C23 115.29(15)
C25 C24 C23 121.20(16)
C26 C25 C24 117.53(16)
C26 C25 H25 121.2
C24 C25 H25 121.2
C25 C26 O21 117.89(15)
C25 C26 C21 124.39(16)
O21 C26 C21 117.73(16)
O23 C27 H27A 109.5
O23 C27 H27B 109.5
H27A C27 H27B 109.5
O23 C27 H27C 109.5
H27A C27 H27C 109.5
H27B C27 H27C 109.5
N21 C28 C29 179.0(3)
C28 C29 H29A 109.5
C28 C29 H29B 109.5
H29A C29 H29B 109.5
C28 C29 H29C 109.5
H29A C29 H29C 109.5
H29B C29 H29C 109.5
F11 C110 F12 108.13(19)
F11 C110 F13 107.76(19)
F12 C110 F13 107.19(18)
F11 C110 S11 111.66(15)
F12 C110 S11 111.40(15)
F13 C110 S11 110.52(15)
C112 C111 C113 111.85(17)
C112 C111 P11 110.16(13)
C113 C111 P11 109.89(13)
C112 C111 H111 108.3
C113 C111 H111 108.3
P11 C111 H111 108.3
C111 C112 H11A 109.5
C111 C112 H11B 109.5
H11A C112 H11B 109.5
C111 C112 H11C 109.5
H11A C112 H11C 109.5
H11B C112 H11C 109.5
C111 C113 H11D 109.5
C111 C113 H11E 109.5
H11D C113 H11E 109.5
C111 C113 H11F 109.5
H11D C113 H11F 109.5
H11E C113 H11F 109.5
C115 C114 C116 111.54(16)
C115 C114 P11 108.36(13)
C116 C114 P11 113.65(13)
C115 C114 H114 107.7
C116 C114 H114 107.7
P11 C114 H114 107.7
C114 C115 H11G 109.5
C114 C115 H11H 109.5
H11G C115 H11H 109.5
C114 C115 H11I 109.5
H11G C115 H11I 109.5
H11H C115 H11I 109.5
C114 C116 H11J 109.5
C114 C116 H11K 109.5
H11J C116 H11K 109.5
C114 C116 H11L 109.5
H11J C116 H11L 109.5
H11K C116 H11L 109.5
C122 C121 C123 111.90(17)
C122 C121 P12 109.55(13)
C123 C121 P12 110.33(14)
C122 C121 H121 108.3
C123 C121 H121 108.3
P12 C121 H121 108.3
C121 C122 H12A 109.5
C121 C122 H12B 109.5
H12A C122 H12B 109.5
C121 C122 H12C 109.5
H12A C122 H12C 109.5
H12B C122 H12C 109.5
C121 C123 H12D 109.5
C121 C123 H12E 109.5
H12D C123 H12E 109.5
C121 C123 H12F 109.5
H12D C123 H12F 109.5
H12E C123 H12F 109.5
C125 C124 C126 111.99(16)
C125 C124 P12 112.49(14)
C126 C124 P12 109.87(13)
C125 C124 H124 107.4
C126 C124 H124 107.4
P12 C124 H124 107.4
C124 C125 H12G 109.5
C124 C125 H12H 109.5
H12G C125 H12H 109.5
C124 C125 H12I 109.5
H12G C125 H12I 109.5
H12H C125 H12I 109.5
C124 C126 H12J 109.5
C124 C126 H12K 109.5
H12J C126 H12K 109.5
C124 C126 H12L 109.5
H12J C126 H12L 109.5
H12K C126 H12L 109.5
F22 C210 F23 107.7(2)
F22 C210 F21 107.72(19)
F23 C210 F21 107.5(2)
F22 C210 S21 112.23(17)
F23 C210 S21 110.49(16)
F21 C210 S21 111.03(17)
C212 C211 C213 111.78(18)
C212 C211 P21 108.45(14)
C213 C211 P21 112.47(14)
C212 C211 H211 108.0
C213 C211 H211 108.0
P21 C211 H211 108.0
C211 C212 H21A 109.5
C211 C212 H21B 109.5
H21A C212 H21B 109.5
C211 C212 H21C 109.5
H21A C212 H21C 109.5
H21B C212 H21C 109.5
C211 C213 H21D 109.5
C211 C213 H21E 109.5
H21D C213 H21E 109.5
C211 C213 H21F 109.5
H21D C213 H21F 109.5
H21E C213 H21F 109.5
C215 C214 C216 111.93(18)
C215 C214 P21 109.11(13)
C216 C214 P21 111.40(13)
C215 C214 H214 108.1
C216 C214 H214 108.1
P21 C214 H214 108.1
C214 C215 H21G 109.5
C214 C215 H21H 109.5
H21G C215 H21H 109.5
C214 C215 H21I 109.5
H21G C215 H21I 109.5
H21H C215 H21I 109.5
C214 C216 H21J 109.5
C214 C216 H21K 109.5
H21J C216 H21K 109.5
C214 C216 H21L 109.5
H21J C216 H21L 109.5
H21K C216 H21L 109.5
C222 C221 C223 111.67(16)
C222 C221 P22 108.73(12)
C223 C221 P22 113.54(13)
C222 C221 H221 107.5
C223 C221 H221 107.5
P22 C221 H221 107.5
C221 C222 H22A 109.5
C221 C222 H22B 109.5
H22A C222 H22B 109.5
C221 C222 H22C 109.5
H22A C222 H22C 109.5
H22B C222 H22C 109.5
C221 C223 H22D 109.5
C221 C223 H22E 109.5
H22D C223 H22E 109.5
C221 C223 H22F 109.5
H22D C223 H22F 109.5
H22E C223 H22F 109.5
C226 C224 C225 111.51(17)
C226 C224 P22 110.78(13)
C225 C224 P22 109.09(13)
C226 C224 H224 108.5
C225 C224 H224 108.5
P22 C224 H224 108.5
C224 C225 H22G 109.5
C224 C225 H22H 109.5
H22G C225 H22H 109.5
C224 C225 H22I 109.5
H22G C225 H22I 109.5
H22H C225 H22I 109.5
C224 C226 H22J 109.5
C224 C226 H22K 109.5
H22J C226 H22K 109.5
C224 C226 H22L 109.5
H22J C226 H22L 109.5
H22K C226 H22L 109.5
C18 N11 Ni11 177.48(16)
C28 N21 Ni21 176.31(17)
N11 Ni11 C11 176.84(7)
N11 Ni11 P12 98.10(5)
C11 Ni11 P12 81.63(6)
N11 Ni11 P11 98.66(5)
C11 Ni11 P11 81.73(5)
P12 Ni11 P11 163.16(2)
C21 Ni21 N21 177.69(8)
C21 Ni21 P21 81.81(6)
N21 Ni21 P21 97.14(5)
C21 Ni21 P22 81.73(5)
N21 Ni21 P22 99.45(5)
P21 Ni21 P22 163.07(2)
C16 O11 P11 111.54(10)
C12 O12 P12 110.98(11)
C14 O13 C17 118.51(14)
C26 O21 P21 111.43(11)
C22 O22 P22 111.69(11)
C24 O23 C27 116.92(14)
O11 P11 C114 103.00(8)
O11 P11 C111 102.19(8)
C114 P11 C111 107.84(9)
O11 P11 Ni11 106.18(5)
C114 P11 Ni11 115.53(6)
C111 P11 Ni11 119.84(6)
O12 P12 C124 104.07(8)
O12 P12 C121 102.60(8)
C124 P12 C121 107.23(9)
O12 P12 Ni11 105.93(5)
C124 P12 Ni11 120.49(7)
C121 P12 Ni11 114.48(6)
O21 P21 C211 101.83(8)
O21 P21 C214 102.29(8)
C211 P21 C214 108.59(9)
O21 P21 Ni21 106.39(5)
C211 P21 Ni21 118.66(6)
C214 P21 Ni21 116.61(7)
O22 P22 C224 102.62(8)
O22 P22 C221 104.08(8)
C224 P22 C221 108.82(8)
O22 P22 Ni21 106.51(5)
C224 P22 Ni21 116.95(6)
C221 P22 Ni21 116.10(6)
O14 S11 O15 115.07(9)
O14 S11 O16 115.13(9)
O15 S11 O16 115.00(9)
O14 S11 C110 103.51(10)
O15 S11 C110 102.20(9)
O16 S11 C110 103.40(10)
O26 S21 O25 115.58(11)
O26 S21 O24 114.65(12)
O25 S21 O24 114.90(11)
O26 S21 C210 103.53(11)
O25 S21 C210 103.25(10)
O24 S21 C210 102.42(12)

loop_
_geom_bond_atom_site_label_1
_geom_bond_atom_site_label_2
_geom_bond_distance
C11 C12 1.393(2)
C11 C16 1.398(2)
C11 Ni11 1.8840(17)
C12 O12 1.387(2)
C12 C13 1.396(2)
C13 C14 1.397(2)
C13 H13 0.9500
C14 O13 1.363(2)
C14 C15 1.395(2)
C15 C16 1.375(2)
C15 H15 0.9500
C16 O11 1.391(2)
C17 O13 1.430(2)
C17 H17A 0.9800
C17 H17B 0.9800
C17 H17C 0.9800
C18 N11 1.135(3)
C18 C19 1.457(2)
C19 H19A 0.9800
C19 H19B 0.9800
C19 H19C 0.9800
C21 C26 1.398(2)
C21 C22 1.401(2)
C21 Ni21 1.8815(17)
C22 C23 1.378(3)
C22 O22 1.391(2)
C23 C24 1.403(3)
C23 H23 0.9500
C24 O23 1.363(2)
C24 C25 1.392(2)
C25 C26 1.385(2)
C25 H25 0.9500
C26 O21 1.385(2)
C27 O23 1.429(2)
C27 H27A 0.9800
C27 H27B 0.9800
C27 H27C 0.9800
C28 N21 1.128(3)
C28 C29 1.462(3)
C29 H29A 0.9800
C29 H29B 0.9800
C29 H29C 0.9800
C110 F11 1.324(3)
C110 F12 1.333(3)
C110 F13 1.336(3)
C110 S11 1.829(2)
C111 C112 1.530(3)
C111 C113 1.531(3)
C111 P11 1.8246(17)
C111 H111 1.0000
C112 H11A 0.9800
C112 H11B 0.9800
C112 H11C 0.9800
C113 H11D 0.9800
C113 H11E 0.9800
C113 H11F 0.9800
C114 C115 1.533(3)
C114 C116 1.534(3)
C114 P11 1.8184(18)
C114 H114 1.0000
C115 H11G 0.9800
C115 H11H 0.9800
C115 H11I 0.9800
C116 H11J 0.9800
C116 H11K 0.9800
C116 H11L 0.9800
C121 C122 1.522(3)
C121 C123 1.525(3)
C121 P12 1.8282(18)
C121 H121 1.0000
C122 H12A 0.9800
C122 H12B 0.9800
C122 H12C 0.9800
C123 H12D 0.9800
C123 H12E 0.9800
C123 H12F 0.9800
C124 C125 1.529(3)
C124 C126 1.531(3)
C124 P12 1.8274(18)
C124 H124 1.0000
C125 H12G 0.9800
C125 H12H 0.9800
C125 H12I 0.9800
C126 H12J 0.9800
C126 H12K 0.9800
C126 H12L 0.9800
C210 F22 1.318(3)
C210 F23 1.336(3)
C210 F21 1.338(3)
C210 S21 1.834(2)
C211 C212 1.524(3)
C211 C213 1.527(3)
C211 P21 1.8274(19)
C211 H211 1.0000
C212 H21A 0.9800
C212 H21B 0.9800
C212 H21C 0.9800
C213 H21D 0.9800
C213 H21E 0.9800
C213 H21F 0.9800
C214 C215 1.527(3)
C214 C216 1.535(3)
C214 P21 1.8290(19)
C214 H214 1.0000
C215 H21G 0.9800
C215 H21H 0.9800
C215 H21I 0.9800
C216 H21J 0.9800
C216 H21K 0.9800
C216 H21L 0.9800
C221 C222 1.535(3)
C221 C223 1.537(3)
C221 P22 1.8260(17)
C221 H221 1.0000
C222 H22A 0.9800
C222 H22B 0.9800
C222 H22C 0.9800
C223 H22D 0.9800
C223 H22E 0.9800
C223 H22F 0.9800
C224 C226 1.529(3)
C224 C225 1.536(3)
C224 P22 1.8188(19)
C224 H224 1.0000
C225 H22G 0.9800
C225 H22H 0.9800
C225 H22I 0.9800
C226 H22J 0.9800
C226 H22K 0.9800
C226 H22L 0.9800
N11 Ni11 1.8819(15)
N21 Ni21 1.8824(16)
Ni11 P12 2.1747(5)
Ni11 P11 2.1784(5)
Ni21 P21 2.1624(5)
Ni21 P22 2.1662(5)
O11 P11 1.6512(12)
O12 P12 1.6556(13)
O14 S11 1.4381(15)
O15 S11 1.4402(14)
O16 S11 1.4421(15)
O21 P21 1.6463(13)
O22 P22 1.6547(12)
O24 S21 1.4396(18)
O25 S21 1.4358(16)
O26 S21 1.4274(17)

loop_
_geom_torsion_atom_site_label_1
_geom_torsion_atom_site_label_2
_geom_torsion_atom_site_label_3
_geom_torsion_atom_site_label_4
_geom_torsion
C16 C11 C12 O12 -179.87(14)
Ni11 C11 C12 O12 -1.8(2)
C16 C11 C12 C13 0.6(2)
Ni11 C11 C12 C13 178.63(13)
O12 C12 C13 C14 179.58(14)
C11 C12 C13 C14 -0.9(2)
C12 C13 C14 O13 -178.48(15)
C12 C13 C14 C15 0.6(2)
O13 C14 C15 C16 179.10(14)
C13 C14 C15 C16 -0.1(2)
C14 C15 C16 O11 -179.66(14)
C14 C15 C16 C11 -0.2(2)
C12 C11 C16 C15 0.0(2)
Ni11 C11 C16 C15 -178.03(13)
C12 C11 C16 O11 179.40(14)
Ni11 C11 C16 O11 1.4(2)
C26 C21 C22 C23 -1.5(3)
Ni21 C21 C22 C23 179.10(14)
C26 C21 C22 O22 178.48(15)
Ni21 C21 C22 O22 -0.9(2)
O22 C22 C23 C24 -178.21(15)
C21 C22 C23 C24 1.8(3)
C22 C23 C24 O23 178.96(15)
C22 C23 C24 C25 -0.5(3)
O23 C24 C25 C26 179.64(15)
C23 C24 C25 C26 -1.0(3)
C24 C25 C26 O21 -178.51(15)
C24 C25 C26 C21 1.3(3)
C22 C21 C26 C25 -0.1(3)
Ni21 C21 C26 C25 179.30(14)
C22 C21 C26 O21 179.72(14)
Ni21 C21 C26 O21 -0.9(2)
C19 C18 N11 Ni11 -125(7)
C29 C28 N21 Ni21 -54(16)
C18 N11 Ni11 C11 -3(4)
C18 N11 Ni11 P12 -88(4)
C18 N11 Ni11 P11 93(4)
C12 C11 Ni11 N11 -78.5(14)
C16 C11 Ni11 N11 99.4(13)
C12 C11 Ni11 P12 6.81(13)
C16 C11 Ni11 P12 -175.31(14)
C12 C11 Ni11 P11 -175.79(14)
C16 C11 Ni11 P11 2.09(13)
C26 C21 Ni21 N21 -58.7(19)
C22 C21 Ni21 N21 120.6(18)
C26 C21 Ni21 P21 4.46(13)
C22 C21 Ni21 P21 -176.23(15)
C26 C21 Ni21 P22 -179.50(15)
C22 C21 Ni21 P22 -0.19(13)
C28 N21 Ni21 C21 99(3)
C28 N21 Ni21 P21 36(3)
C28 N21 Ni21 P22 -141(3)
C15 C16 O11 P11 174.27(12)
C11 C16 O11 P11 -5.18(18)
C11 C12 O12 P12 -6.52(18)
C13 C12 O12 P12 173.03(12)
C15 C14 O13 C17 -176.79(15)
C13 C14 O13 C17 2.3(2)
C25 C26 O21 P21 175.04(13)
C21 C26 O21 P21 -4.76(19)
C23 C22 O22 P22 -178.30(13)
C21 C22 O22 P22 1.68(19)
C25 C24 O23 C27 4.2(2)
C23 C24 O23 C27 -175.17(17)
C16 O11 P11 C114 -115.78(12)
C16 O11 P11 C111 132.41(12)
C16 O11 P11 Ni11 6.07(11)
C115 C114 P11 O11 65.17(14)
C116 C114 P11 O11 -59.42(15)
C115 C114 P11 C111 172.74(13)
C116 C114 P11 C111 48.15(16)
C115 C114 P11 Ni11 -50.13(14)
C116 C114 P11 Ni11 -174.71(12)
C112 C111 P11 O11 -64.14(15)
C113 C111 P11 O11 172.19(13)
C112 C111 P11 C114 -172.28(14)
C113 C111 P11 C114 64.05(15)
C112 C111 P11 Ni11 52.76(15)
C113 C111 P11 Ni11 -70.91(14)
N11 Ni11 P11 O11 178.94(7)
C11 Ni11 P11 O11 -4.22(7)
P12 Ni11 P11 O11 4.69(10)
N11 Ni11 P11 C114 -67.59(8)
C11 Ni11 P11 C114 109.24(8)
P12 Ni11 P11 C114 118.15(9)
N11 Ni11 P11 C111 64.12(9)
C11 Ni11 P11 C111 -119.05(9)
P12 Ni11 P11 C111 -110.14(10)
C12 O12 P12 C124 138.36(12)
C12 O12 P12 C121 -109.99(12)
C12 O12 P12 Ni11 10.37(11)
C125 C124 P12 O12 50.46(14)
C126 C124 P12 O12 -75.02(15)
C125 C124 P12 C121 -57.80(15)
C126 C124 P12 C121 176.72(14)
C125 C124 P12 Ni11 168.88(11)
C126 C124 P12 Ni11 43.41(16)
C122 C121 P12 O12 58.86(15)
C123 C121 P12 O12 -177.52(13)
C122 C121 P12 C124 168.14(14)
C123 C121 P12 C124 -68.24(15)
C122 C121 P12 Ni11 -55.40(15)
C123 C121 P12 Ni11 68.21(14)
N11 Ni11 P12 O12 168.02(7)
C11 Ni11 P12 O12 -8.80(7)
P11 Ni11 P12 O12 -17.72(9)
N11 Ni11 P12 C124 50.54(9)
C11 Ni11 P12 C124 -126.29(9)
P11 Ni11 P12 C124 -135.20(9)
N11 Ni11 P12 C121 -79.69(8)
C11 Ni11 P12 C121 103.49(8)
P11 Ni11 P12 C121 94.57(10)
C26 O21 P21 C211 132.19(12)
C26 O21 P21 C214 -115.53(12)
C26 O21 P21 Ni21 7.28(12)
C212 C211 P21 O21 -69.73(15)
C213 C211 P21 O21 54.42(17)
C212 C211 P21 C214 -177.18(14)
C213 C211 P21 C214 -53.04(18)
C212 C211 P21 Ni21 46.57(16)
C213 C211 P21 Ni21 170.72(13)
C215 C214 P21 O21 68.95(15)
C216 C214 P21 O21 -166.98(14)
C215 C214 P21 C211 176.09(14)
C216 C214 P21 C211 -59.84(17)
C215 C214 P21 Ni21 -46.65(16)
C216 C214 P21 Ni21 77.42(15)
C21 Ni21 P21 O21 -6.02(7)
N21 Ni21 P21 O21 171.90(7)
P22 Ni21 P21 O21 -19.60(10)
C21 Ni21 P21 C211 -119.87(9)
N21 Ni21 P21 C211 58.05(9)
P22 Ni21 P21 C211 -133.45(10)
C21 Ni21 P21 C214 107.28(9)
N21 Ni21 P21 C214 -74.80(9)
P22 Ni21 P21 C214 93.70(10)
C22 O22 P22 C224 121.75(12)
C22 O22 P22 C221 -124.86(12)
C22 O22 P22 Ni21 -1.66(12)
C226 C224 P22 O22 167.09(12)
C225 C224 P22 O22 -69.80(14)
C226 C224 P22 C221 57.23(15)
C225 C224 P22 C221 -179.66(14)
C226 C224 P22 Ni21 -76.78(13)
C225 C224 P22 Ni21 46.34(15)
C222 C221 P22 O22 68.79(15)
C223 C221 P22 O22 -56.16(15)
C222 C221 P22 C224 177.66(14)
C223 C221 P22 C224 52.70(16)
C222 C221 P22 Ni21 -47.90(15)
C223 C221 P22 Ni21 -172.86(12)
C21 Ni21 P22 O22 0.97(7)
N21 Ni21 P22 O22 -177.02(7)
P21 Ni21 P22 O22 14.55(10)
C21 Ni21 P22 C224 -113.00(8)
N21 Ni21 P22 C224 69.01(9)
P21 Ni21 P22 C224 -99.42(10)
C21 Ni21 P22 C221 116.30(9)
N21 Ni21 P22 C221 -61.69(9)
P21 Ni21 P22 C221 129.88(10)
F11 C110 S11 O14 -179.56(15)
F12 C110 S11 O14 -58.55(18)
F13 C110 S11 O14 60.50(16)
F11 C110 S11 O15 60.58(17)
F12 C110 S11 O15 -178.41(16)
F13 C110 S11 O15 -59.36(17)
F11 C110 S11 O16 -59.15(18)
F12 C110 S11 O16 61.86(18)
F13 C110 S11 O16 -179.09(15)
F22 C210 S21 O26 -176.31(18)
F23 C210 S21 O26 -56.09(19)
F21 C210 S21 O26 63.07(19)
F22 C210 S21 O25 -55.46(19)
F23 C210 S21 O25 64.76(18)
F21 C210 S21 O25 -176.08(16)
F22 C210 S21 O24 64.2(2)
F23 C210 S21 O24 -175.59(17)
F21 C210 S21 O24 -56.42(18)
